data_4069475
loop_
_publ_author_name
'Takaoka, Ayumi'
'Mendiratta, Arjun'
'Peters, Jonas C.'

_publ_contact_author 'Jonas C. Peters'
_publ_contact_author_email jcpeters@mit.edu
_publ_section_title
;
 E-H Bond Activation Reactions (E = H, C, Si, Ge) at Ruthenium:
 Terminal Phosphides, Silylenes, and Germylenes
;
_journal_issue 13
_journal_name_full Organometallics
_journal_page_first 3744
_journal_paper_doi 10.1021/om900216u
_journal_volume 28
_journal_year 2009
_chemical_formula_sum 'C141 H125 Cl2 O2 P8 Ru2 Si2'
_chemical_formula_weight 2428.39
_chemical_name_common '[SiPPh3]RuPPh2'
_space_group_IT_number 14
_symmetry_cell_setting monoclinic
_symmetry_space_group_name_Hall '-P 2yn'
_symmetry_space_group_name_H-M 'P 1 21/n 1'
_atom_sites_solution_hydrogens geom
_atom_sites_solution_primary direct
_atom_sites_solution_secondary difmap
_audit_creation_method SHELXL-97
_cell_angle_alpha 90.00
_cell_angle_beta 96.838(2)
_cell_angle_gamma 90.00
_cell_formula_units_Z 4
_cell_length_a 16.2531(17)
_cell_length_b 17.6119(18)
_cell_length_c 40.998(4)
_cell_measurement_reflns_used 9152
_cell_measurement_temperature 100(2)
_cell_measurement_theta_max 30.45
_cell_measurement_theta_min 2.37
_cell_volume 11652(2)
_computing_cell_refinement 'SAINT 7.46A (Bruker-AXS, 2008)'
_computing_data_collection 'APEX2 3.0 (Bruker-AXS, 2008)'
_computing_data_reduction 'SAINT 7.46A (Bruker-AXS, 2008)'
_computing_molecular_graphics 'Bruker SHELXTL'
_computing_publication_material 'Bruker SHELXTL'
_computing_structure_refinement 'SHELXL-97 (Sheldrick, 2008)'
_computing_structure_solution 'SHELXS-97 (Sheldrick, 2008)'
_diffrn_ambient_temperature 100(2)
_diffrn_detector_area_resol_mean 8.3
_diffrn_measured_fraction_theta_full 1.000
_diffrn_measured_fraction_theta_max 1.000
_diffrn_measurement_device_type 'Bruker Smart APEX CCD'
_diffrn_measurement_method 'omega and phi scans'
_diffrn_radiation_monochromator graphite
_diffrn_radiation_source 'fine-focus sealed tube'
_diffrn_radiation_type MoK\a
_diffrn_radiation_wavelength 0.71073
_diffrn_reflns_av_R_equivalents 0.0743
_diffrn_reflns_av_sigmaI/netI 0.0429
_diffrn_reflns_limit_h_max 22
_diffrn_reflns_limit_h_min -22
_diffrn_reflns_limit_k_max 24
_diffrn_reflns_limit_k_min -24
_diffrn_reflns_limit_l_max 57
_diffrn_reflns_limit_l_min -57
_diffrn_reflns_number 306513
_diffrn_reflns_theta_full 30.03
_diffrn_reflns_theta_max 30.03
_diffrn_reflns_theta_min 1.00
_exptl_absorpt_coefficient_mu 0.491
_exptl_absorpt_correction_T_max 0.9300
_exptl_absorpt_correction_T_min 0.8470
_exptl_absorpt_correction_type multi-scan
_exptl_absorpt_process_details 'SADABS (Sheldrick, 2008)'
_exptl_crystal_colour green
_exptl_crystal_density_diffrn 1.384
_exptl_crystal_density_meas ?
_exptl_crystal_density_method 'not measured'
_exptl_crystal_description block
_exptl_crystal_F_000 5028
_exptl_crystal_size_max 0.35
_exptl_crystal_size_mid 0.30
_exptl_crystal_size_min 0.15
_refine_diff_density_max 2.203
_refine_diff_density_min -1.513
_refine_diff_density_rms 0.113
_refine_ls_extinction_method none
_refine_ls_goodness_of_fit_ref 1.077
_refine_ls_hydrogen_treatment constr
_refine_ls_matrix_type full
_refine_ls_number_parameters 1534
_refine_ls_number_reflns 34087
_refine_ls_number_restraints 401
_refine_ls_restrained_S_all 1.089
_refine_ls_R_factor_all 0.0879
_refine_ls_R_factor_gt 0.0586
_refine_ls_shift/su_max 0.108
_refine_ls_shift/su_mean 0.003
_refine_ls_structure_factor_coef Fsqd
_refine_ls_weighting_details 'calc w=1/[\s^2^(Fo^2^)+(0.0525P)^2^+35.3345P] where P=(Fo^2^+2Fc^2^)/3'
_refine_ls_weighting_scheme calc
_refine_ls_wR_factor_gt 0.1404
_refine_ls_wR_factor_ref 0.1590
_reflns_number_gt 24790
_reflns_number_total 34087
_reflns_threshold_expression >2sigma(I)
_cod_data_source_file om900216u_si_002.cif
_cod_data_source_block 08321final
_cod_depositor_comments
;
The following automatic conversions were performed:

'_symmetry_cell_setting' value 'Monoclinic' changed to 'monoclinic'
according to /home/saulius/struct/CIF-dictionaries/cif_core.dic
dictionary named 'cif_core.dic' version 2.4.2 from 2011-04-26.

Automatic conversion script
Id: cif_fix_values 1715 2011-07-08 13:25:40Z adriana 

Some obvious sintax errors have been fixed miguel

The following automatic conversions were performed:

'_exptl_crystal_density_meas' value 'not measured' was changed to '?'
- the value is perceived as not measured.

Automatic conversion script
Id: cif_fix_values 3008 2015-01-20 13:52:24Z robertas 
;
_cod_original_sg_symbol_H-M 'P2(1)/n  '
_cod_database_code 4069475

loop_
_symmetry_equiv_pos_as_xyz
'x, y, z'
'-x+1/2, y+1/2, -z+1/2'
'-x, -y, -z'
'x-1/2, -y-1/2, z-1/2'

loop_
_atom_site_label
_atom_site_type_symbol
_atom_site_fract_x
_atom_site_fract_y
_atom_site_fract_z
_atom_site_U_iso_or_equiv
_atom_site_adp_type
_atom_site_occupancy
_atom_site_symmetry_multiplicity
_atom_site_calc_flag
_atom_site_refinement_flags
_atom_site_disorder_assembly
_atom_site_disorder_group
Ru1 Ru 0.787434(5) 0.719576(4) 0.145340(2) 0.01755(2) Uani 1 1 d . . .
Ru2 Ru 0.279829(4) 0.278264(4) 0.138504(2) 0.01602(2) Uani 1 1 d . . .
Si1 Si 0.782286(17) 0.610278(15) 0.111091(6) 0.02005(6) Uani 1 1 d . . .
Si2 Si 0.286700(16) 0.386552(15) 0.104480(6) 0.01808(6) Uani 1 1 d . . .
P1 P 0.894233(16) 0.743813(15) 0.112749(6) 0.02148(6) Uani 1 1 d . . .
P2 P 0.773295(15) 0.622926(14) 0.183452(6) 0.01825(6) Uani 1 1 d . . .
P3 P 0.664305(16) 0.740295(14) 0.114997(6) 0.01995(6) Uani 1 1 d . . .
P4 P 0.796460(16) 0.827761(14) 0.175651(6) 0.01981(6) Uani 1 1 d . . .
P5 P 0.262771(15) 0.375371(14) 0.175434(6) 0.01837(6) Uani 1 1 d . . .
P6 P 0.390926(15) 0.246733(14) 0.108986(6) 0.01841(6) Uani 1 1 d . . .
P7 P 0.155928(15) 0.267085(14) 0.106984(6) 0.01893(6) Uani 1 1 d . . .
P8 P 0.287757(16) 0.176018(14) 0.171735(6) 0.01939(6) Uani 1 1 d . . .
C1 C 0.88360(6) 0.59263(6) 0.09417(2) 0.0246(2) Uani 1 1 d . . .
C2 C 0.91028(7) 0.52582(6) 0.07979(3) 0.0307(3) Uani 1 1 d . . .
H2 H 0.8767 0.4816 0.0789 0.037 Uiso 1 1 calc R . .
C3 C 0.98596(7) 0.52410(7) 0.06673(3) 0.0345(3) Uani 1 1 d . . .
H3 H 1.0035 0.4788 0.0571 0.041 Uiso 1 1 calc R . .
C4 C 1.03523(7) 0.58828(7) 0.06786(3) 0.0364(3) Uani 1 1 d . . .
H4 H 1.0864 0.5870 0.0588 0.044 Uiso 1 1 calc R . .
C5 C 1.01046(7) 0.65439(7) 0.08205(3) 0.0320(3) Uani 1 1 d . . .
H5 H 1.0448 0.6982 0.0829 0.038 Uiso 1 1 calc R . .
C6 C 0.93482(6) 0.65681(6) 0.09518(2) 0.0256(3) Uani 1 1 d . . .
C7 C 0.74783(6) 0.52200(6) 0.13160(2) 0.0230(2) Uani 1 1 d . . .
C8 C 0.72473(7) 0.45196(6) 0.11678(3) 0.0309(3) Uani 1 1 d . . .
H8 H 0.7251 0.4460 0.0938 0.037 Uiso 1 1 calc R . .
C9 C 0.70139(7) 0.39137(6) 0.13538(3) 0.0328(3) Uani 1 1 d . . .
H9 H 0.6847 0.3448 0.1249 0.039 Uiso 1 1 calc R . .
C10 C 0.70230(7) 0.39869(6) 0.16924(3) 0.0327(3) Uani 1 1 d . . .
H10 H 0.6877 0.3567 0.1819 0.039 Uiso 1 1 calc R . .
C11 C 0.72432(7) 0.46679(6) 0.18443(3) 0.0277(3) Uani 1 1 d . . .
H11 H 0.7252 0.4716 0.2075 0.033 Uiso 1 1 calc R . .
C12 C 0.74542(6) 0.52894(6) 0.16576(2) 0.0212(2) Uani 1 1 d . . .
C13 C 0.70390(6) 0.62666(6) 0.07337(2) 0.0221(2) Uani 1 1 d . . .
C14 C 0.69538(7) 0.58419(7) 0.04423(2) 0.0292(3) Uani 1 1 d . . .
H14 H 0.7313 0.5425 0.0419 0.035 Uiso 1 1 calc R . .
C15 C 0.63419(7) 0.60302(7) 0.01863(2) 0.0300(3) Uani 1 1 d . . .
H15 H 0.6287 0.5739 -0.0010 0.036 Uiso 1 1 calc R . .
C16 C 0.58166(7) 0.66353(7) 0.02157(3) 0.0306(3) Uani 1 1 d . . .
H16 H 0.5404 0.6758 0.0040 0.037 Uiso 1 1 calc R . .
C17 C 0.58876(7) 0.70643(6) 0.05006(3) 0.0285(3) Uani 1 1 d . . .
H17 H 0.5522 0.7478 0.0521 0.034 Uiso 1 1 calc R . .
C18 C 0.65024(6) 0.68842(6) 0.07596(2) 0.0225(2) Uani 1 1 d . . .
C19 C 0.88085(6) 0.80304(6) 0.07573(2) 0.0237(2) Uani 1 1 d . . .
C20 C 0.86273(7) 0.76918(7) 0.04451(3) 0.0326(3) Uani 1 1 d . . .
C21 C 0.84803(8) 0.81421(8) 0.01668(3) 0.0433(4) Uani 1 1 d . . .
H21 H 0.8361 0.7910 -0.0043 0.052 Uiso 1 1 calc R . .
C22 C 0.85056(8) 0.89280(9) 0.01907(3) 0.0436(4) Uani 1 1 d . . .
H22 H 0.8411 0.9232 -0.0002 0.052 Uiso 1 1 calc R . .
C23 C 0.86695(8) 0.92652(8) 0.04950(3) 0.0386(3) Uani 1 1 d . . .
H23 H 0.8684 0.9803 0.0512 0.046 Uiso 1 1 calc R . .
C24 C 0.88135(7) 0.88260(7) 0.07775(3) 0.0317(3) Uani 1 1 d . . .
H24 H 0.8916 0.9066 0.0986 0.038 Uiso 1 1 calc R . .
C25 C 0.99120(6) 0.78110(7) 0.13540(2) 0.0272(3) Uani 1 1 d . . .
C26 C 1.01555(6) 0.75062(6) 0.16671(3) 0.0273(3) Uani 1 1 d . . .
H26 H 0.9824 0.7127 0.1753 0.033 Uiso 1 1 calc R . .
C27 C 1.08775(7) 0.77534(7) 0.18536(3) 0.0344(3) Uani 1 1 d . . .
H27 H 1.1040 0.7536 0.2063 0.041 Uiso 1 1 calc R . .
C28 C 1.13626(8) 0.83152(8) 0.17350(3) 0.0443(4) Uani 1 1 d . . .
H28 H 1.1850 0.8491 0.1864 0.053 Uiso 1 1 calc R . .
C29 C 1.11251(8) 0.86159(9) 0.14259(4) 0.0499(4) Uani 1 1 d . . .
H29 H 1.1452 0.9003 0.1344 0.060 Uiso 1 1 calc R . .
C30 C 1.04165(8) 0.83621(8) 0.12329(3) 0.0435(4) Uani 1 1 d . . .
H30 H 1.0275 0.8563 0.1019 0.052 Uiso 1 1 calc R . .
C31 C 0.87900(6) 0.60743(5) 0.20442(2) 0.0198(2) Uani 1 1 d . . .
C32 C 0.92472(6) 0.54446(6) 0.19705(3) 0.0232(2) Uani 1 1 d . . .
H32 H 0.9007 0.5083 0.1816 0.028 Uiso 1 1 calc R . .
C33 C 1.00556(6) 0.53369(6) 0.21214(3) 0.0259(3) Uani 1 1 d . . .
H33 H 1.0363 0.4905 0.2067 0.031 Uiso 1 1 calc R . .
C34 C 1.04120(6) 0.58572(6) 0.23498(3) 0.0262(3) Uani 1 1 d . . .
H34 H 1.0960 0.5780 0.2454 0.031 Uiso 1 1 calc R . .
C35 C 0.99639(7) 0.64904(6) 0.24253(3) 0.0278(3) Uani 1 1 d . . .
H35 H 1.0205 0.6847 0.2582 0.033 Uiso 1 1 calc R . .
C36 C 0.91621(7) 0.66059(6) 0.22720(3) 0.0265(3) Uani 1 1 d . . .
H36 H 0.8864 0.7047 0.2322 0.032 Uiso 1 1 calc R . .
C37 C 0.71090(6) 0.61829(6) 0.21847(2) 0.0220(2) Uani 1 1 d . . .
C38 C 0.62598(7) 0.62541(7) 0.21116(3) 0.0317(3) Uani 1 1 d . . .
H38 H 0.6033 0.6337 0.1890 0.038 Uiso 1 1 calc R . .
C39 C 0.57261(7) 0.62076(8) 0.23542(3) 0.0385(3) Uani 1 1 d . . .
H39 H 0.5146 0.6267 0.2297 0.046 Uiso 1 1 calc R . .
C40 C 0.60408(8) 0.60762(7) 0.26749(3) 0.0351(3) Uani 1 1 d . . .
H40 H 0.5683 0.6060 0.2842 0.042 Uiso 1 1 calc R . .
C41 C 0.68744(8) 0.59685(7) 0.27516(3) 0.0346(3) Uani 1 1 d . . .
H41 H 0.7093 0.5854 0.2971 0.041 Uiso 1 1 calc R . .
C42 C 0.74121(7) 0.60254(7) 0.25080(3) 0.0309(3) Uani 1 1 d . . .
H42 H 0.7991 0.5955 0.2566 0.037 Uiso 1 1 calc R . .
C43 C 0.57003(6) 0.71306(6) 0.13296(2) 0.0239(2) Uani 1 1 d . . .
C44 C 0.52139(7) 0.65183(7) 0.12095(3) 0.0310(3) Uani 1 1 d . . .
H44 H 0.5371 0.6231 0.1031 0.037 Uiso 1 1 calc R . .
C45 C 0.44980(8) 0.63192(8) 0.13475(3) 0.0391(3) Uani 1 1 d . . .
H45 H 0.4183 0.5891 0.1266 0.047 Uiso 1 1 calc R . .
C46 C 0.42470(7) 0.67361(8) 0.15991(3) 0.0388(3) Uani 1 1 d . . .
H46 H 0.3740 0.6619 0.1682 0.047 Uiso 1 1 calc R . .
C47 C 0.47400(7) 0.73352(7) 0.17344(3) 0.0358(3) Uani 1 1 d . . .
H47 H 0.4577 0.7616 0.1914 0.043 Uiso 1 1 calc R . .
C48 C 0.54723(7) 0.75201(6) 0.16056(3) 0.0314(3) Uani 1 1 d . . .
H48 H 0.5819 0.7911 0.1705 0.038 Uiso 1 1 calc R . .
C49 C 0.63775(6) 0.83730(6) 0.10007(2) 0.0221(2) Uani 1 1 d . . .
C50 C 0.68109(7) 0.86710(6) 0.07600(3) 0.0271(3) Uani 1 1 d . . .
H50 H 0.7223 0.8372 0.0675 0.033 Uiso 1 1 calc R . .
C51 C 0.66536(7) 0.94019(6) 0.06392(3) 0.0316(3) Uani 1 1 d . . .
H51 H 0.6957 0.9591 0.0472 0.038 Uiso 1 1 calc R . .
C52 C 0.60683(8) 0.98542(7) 0.07566(3) 0.0387(3) Uani 1 1 d . . .
H52 H 0.5955 1.0347 0.0668 0.046 Uiso 1 1 calc R . .
C53 C 0.56459(8) 0.95861(7) 0.10048(3) 0.0374(3) Uani 1 1 d . . .
H53 H 0.5253 0.9900 0.1093 0.045 Uiso 1 1 calc R . .
C54 C 0.57968(7) 0.88480(6) 0.11267(3) 0.0328(3) Uani 1 1 d . . .
H54 H 0.5501 0.8667 0.1297 0.039 Uiso 1 1 calc R . .
C55 C 0.83443(6) 0.91931(6) 0.16232(2) 0.0234(2) Uani 1 1 d . . .
C56 C 0.78375(7) 0.96917(6) 0.14173(3) 0.0270(3) Uani 1 1 d . . .
H56 H 0.7272 0.9567 0.1355 0.032 Uiso 1 1 calc R . .
C57 C 0.81549(8) 1.03603(7) 0.13045(3) 0.0336(3) Uani 1 1 d . . .
H57 H 0.7802 1.0697 0.1172 0.040 Uiso 1 1 calc R . .
C58 C 0.89837(8) 1.05386(7) 0.13841(3) 0.0384(3) Uani 1 1 d . . .
H58 H 0.9201 1.0992 0.1302 0.046 Uiso 1 1 calc R . .
C59 C 0.94949(8) 1.00576(7) 0.15824(3) 0.0385(3) Uani 1 1 d . . .
H59 H 1.0063 1.0181 0.1637 0.046 Uiso 1 1 calc R . .
C60 C 0.91767(7) 0.93878(7) 0.17027(3) 0.0298(3) Uani 1 1 d . . .
H60 H 0.9532 0.9062 0.1840 0.036 Uiso 1 1 calc R . .
C61 C 0.73199(6) 0.85612(5) 0.20716(2) 0.0215(2) Uani 1 1 d . . .
C62 C 0.68680(7) 0.92388(7) 0.20718(3) 0.0319(3) Uani 1 1 d . . .
H62 H 0.6931 0.9615 0.1910 0.038 Uiso 1 1 calc R . .
C63 C 0.63271(7) 0.93693(7) 0.23054(3) 0.0345(3) Uani 1 1 d . . .
H63 H 0.6016 0.9827 0.2298 0.041 Uiso 1 1 calc R . .
C64 C 0.62382(7) 0.88409(7) 0.25468(3) 0.0319(3) Uani 1 1 d . . .
H64 H 0.5869 0.8935 0.2705 0.038 Uiso 1 1 calc R . .
C65 C 0.66881(8) 0.81749(7) 0.25568(3) 0.0388(3) Uani 1 1 d . . .
H65 H 0.6632 0.7808 0.2723 0.047 Uiso 1 1 calc R . .
C66 C 0.72243(8) 0.80444(7) 0.23227(3) 0.0325(3) Uani 1 1 d . . .
H66 H 0.7537 0.7587 0.2334 0.039 Uiso 1 1 calc R . .
C101 C 0.25377(6) 0.47676(5) 0.12427(2) 0.0208(2) Uani 1 1 d . . .
C102 C 0.24005(7) 0.54788(6) 0.10902(3) 0.0257(3) Uani 1 1 d . . .
H102 H 0.2548 0.5552 0.0875 0.031 Uiso 1 1 calc R . .
C103 C 0.20543(7) 0.60741(6) 0.12469(3) 0.0307(3) Uani 1 1 d . . .
H103 H 0.1971 0.6552 0.1140 0.037 Uiso 1 1 calc R . .
C104 C 0.18306(7) 0.59718(6) 0.15581(3) 0.0321(3) Uani 1 1 d . . .
H104 H 0.1574 0.6376 0.1662 0.039 Uiso 1 1 calc R . .
C105 C 0.19767(7) 0.52809(6) 0.17223(3) 0.0276(3) Uani 1 1 d . . .
H105 H 0.1834 0.5218 0.1939 0.033 Uiso 1 1 calc R . .
C106 C 0.23376(6) 0.46811(5) 0.15638(2) 0.0203(2) Uani 1 1 d . . .
C107 C 0.39002(6) 0.39703(6) 0.08821(2) 0.0199(2) Uani 1 1 d . . .
C108 C 0.42352(7) 0.46183(6) 0.07462(2) 0.0260(3) Uani 1 1 d . . .
H108 H 0.3942 0.5086 0.0741 0.031 Uiso 1 1 calc R . .
C109 C 0.49894(7) 0.45803(6) 0.06198(3) 0.0294(3) Uani 1 1 d . . .
H109 H 0.5218 0.5025 0.0535 0.035 Uiso 1 1 calc R . .
C110 C 0.54112(6) 0.38972(7) 0.06166(3) 0.0292(3) Uani 1 1 d . . .
H110 H 0.5920 0.3874 0.0524 0.035 Uiso 1 1 calc R . .
C111 C 0.50965(6) 0.32476(6) 0.07471(2) 0.0258(3) Uani 1 1 d . . .
H111 H 0.5387 0.2780 0.0745 0.031 Uiso 1 1 calc R . .
C112 C 0.43412(6) 0.32881(6) 0.08838(2) 0.0205(2) Uani 1 1 d . . .
C113 C 0.20713(6) 0.37857(6) 0.06694(2) 0.0213(2) Uani 1 1 d . . .
C114 C 0.20276(7) 0.42353(7) 0.03847(2) 0.0281(3) Uani 1 1 d . . .
H114 H 0.2454 0.4594 0.0363 0.034 Uiso 1 1 calc R . .
C115 C 0.13738(7) 0.41677(7) 0.01336(2) 0.0307(3) Uani 1 1 d . . .
H115 H 0.1360 0.4472 -0.0058 0.037 Uiso 1 1 calc R . .
C116 C 0.07479(7) 0.36567(7) 0.01655(2) 0.0307(3) Uani 1 1 d . . .
H116 H 0.0296 0.3617 -0.0003 0.037 Uiso 1 1 calc R . .
C117 C 0.07704(7) 0.31969(6) 0.04426(3) 0.0276(3) Uani 1 1 d . . .
H117 H 0.0336 0.2845 0.0462 0.033 Uiso 1 1 calc R . .
C118 C 0.14352(6) 0.32542(5) 0.06924(2) 0.0206(2) Uani 1 1 d . . .
C119 C 0.36741(6) 0.39704(5) 0.19623(2) 0.0200(2) Uani 1 1 d . . .
C120 C 0.42087(6) 0.44402(6) 0.18122(3) 0.0278(3) Uani 1 1 d . . .
H120 H 0.4018 0.4682 0.1610 0.033 Uiso 1 1 calc R . .
C121 C 0.50195(7) 0.45595(7) 0.19552(3) 0.0316(3) Uani 1 1 d . . .
H121 H 0.5378 0.4876 0.1849 0.038 Uiso 1 1 calc R . .
C122 C 0.53086(7) 0.42175(6) 0.22536(3) 0.0305(3) Uani 1 1 d . . .
H122 H 0.5859 0.4307 0.2353 0.037 Uiso 1 1 calc R . .
C123 C 0.47850(7) 0.37457(7) 0.24046(3) 0.0301(3) Uani 1 1 d . . .
H123 H 0.4976 0.3509 0.2608 0.036 Uiso 1 1 calc R . .
C124 C 0.39775(7) 0.36192(6) 0.22575(2) 0.0254(3) Uani 1 1 d . . .
H124 H 0.3627 0.3287 0.2360 0.030 Uiso 1 1 calc R . .
C125 C 0.20278(6) 0.37253(6) 0.21072(2) 0.0209(2) Uani 1 1 d . . .
C126 C 0.13717(6) 0.32244(6) 0.21003(2) 0.0226(2) Uani 1 1 d . . .
H126 H 0.1260 0.2883 0.1921 0.027 Uiso 1 1 calc R . .
C127 C 0.08699(7) 0.32144(6) 0.23549(3) 0.0270(3) Uani 1 1 d . . .
H127 H 0.0420 0.2868 0.2348 0.032 Uiso 1 1 calc R . .
C128 C 0.10287(7) 0.37076(6) 0.26171(3) 0.0290(3) Uani 1 1 d . . .
H128 H 0.0681 0.3707 0.2788 0.035 Uiso 1 1 calc R . .
C129 C 0.16954(7) 0.42036(6) 0.26320(3) 0.0294(3) Uani 1 1 d . . .
H129 H 0.1812 0.4533 0.2815 0.035 Uiso 1 1 calc R . .
C130 C 0.21930(7) 0.42172(6) 0.23775(2) 0.0264(3) Uani 1 1 d . . .
H130 H 0.2646 0.4560 0.2387 0.032 Uiso 1 1 calc R . .
C131 C 0.38297(6) 0.17576(6) 0.07625(2) 0.0231(2) Uani 1 1 d . . .
C132 C 0.36387(7) 0.19791(7) 0.04336(3) 0.0297(3) Uani 1 1 d . . .
H132 H 0.3580 0.2502 0.0379 0.036 Uiso 1 1 calc R . .
C133 C 0.35360(9) 0.14356(8) 0.01883(3) 0.0415(4) Uani 1 1 d . . .
H133 H 0.3413 0.1590 -0.0034 0.050 Uiso 1 1 calc R . .
C134 C 0.36098(9) 0.06684(7) 0.02628(3) 0.0421(4) Uani 1 1 d . . .
H134 H 0.3542 0.0301 0.0092 0.051 Uiso 1 1 calc R . .
C135 C 0.37827(8) 0.04401(7) 0.05863(3) 0.0343(3) Uani 1 1 d . . .
H135 H 0.3826 -0.0085 0.0638 0.041 Uiso 1 1 calc R . .
C136 C 0.38927(7) 0.09769(6) 0.08345(2) 0.0265(3) Uani 1 1 d . . .
H136 H 0.4012 0.0816 0.1056 0.032 Uiso 1 1 calc R . .
C137 C 0.48670(6) 0.21803(6) 0.13503(2) 0.0216(2) Uani 1 1 d . . .
C138 C 0.54574(7) 0.16853(7) 0.12493(3) 0.0296(3) Uani 1 1 d . . .
H138 H 0.5366 0.1454 0.1039 0.035 Uiso 1 1 calc R . .
C139 C 0.61822(7) 0.15287(8) 0.14573(3) 0.0377(3) Uani 1 1 d . . .
H139 H 0.6573 0.1178 0.1390 0.045 Uiso 1 1 calc R . .
C140 C 0.63379(7) 0.18759(7) 0.17594(3) 0.0338(3) Uani 1 1 d . . .
H140 H 0.6834 0.1766 0.1898 0.041 Uiso 1 1 calc R . .
C141 C 0.57709(7) 0.23850(6) 0.18602(3) 0.0283(3) Uani 1 1 d . . .
H141 H 0.5880 0.2632 0.2067 0.034 Uiso 1 1 calc R . .
C142 C 0.50378(6) 0.25346(6) 0.16569(2) 0.0226(2) Uani 1 1 d . . .
H142 H 0.4648 0.2882 0.1728 0.027 Uiso 1 1 calc R . .
C143 C 0.12230(6) 0.17341(6) 0.08996(2) 0.0236(2) Uani 1 1 d . . .
C144 C 0.18044(7) 0.11788(6) 0.08583(3) 0.0264(3) Uani 1 1 d . . .
H144 H 0.2374 0.1275 0.0928 0.032 Uiso 1 1 calc R . .
C145 C 0.15666(8) 0.04771(6) 0.07159(3) 0.0340(3) Uani 1 1 d . . .
H145 H 0.1973 0.0102 0.0690 0.041 Uiso 1 1 calc R . .
C146 C 0.07416(8) 0.03317(7) 0.06138(3) 0.0356(3) Uani 1 1 d . . .
H146 H 0.0579 -0.0147 0.0521 0.043 Uiso 1 1 calc R . .
C147 C 0.01485(8) 0.08875(7) 0.06476(3) 0.0401(3) Uani 1 1 d . . .
H147 H -0.0418 0.0792 0.0573 0.048 Uiso 1 1 calc R . .
C148 C 0.03853(7) 0.15822(7) 0.07895(3) 0.0339(3) Uani 1 1 d . . .
H148 H -0.0022 0.1959 0.0813 0.041 Uiso 1 1 calc R . .
C149 C 0.06439(6) 0.29417(6) 0.12660(2) 0.0220(2) Uani 1 1 d . . .
C150 C 0.03721(7) 0.36974(6) 0.12504(3) 0.0284(3) Uani 1 1 d . . .
H150 H 0.0648 0.4062 0.1131 0.034 Uiso 1 1 calc R . .
C151 C -0.02995(8) 0.39149(7) 0.14090(3) 0.0361(3) Uani 1 1 d . . .
H151 H -0.0477 0.4429 0.1399 0.043 Uiso 1 1 calc R . .
C152 C -0.07121(7) 0.33891(8) 0.15807(3) 0.0375(3) Uani 1 1 d . . .
H152 H -0.1182 0.3539 0.1682 0.045 Uiso 1 1 calc R . .
C153 C -0.04393(7) 0.26436(7) 0.16043(3) 0.0338(3) Uani 1 1 d . . .
H153 H -0.0715 0.2285 0.1726 0.041 Uiso 1 1 calc R . .
C154 C 0.02382(6) 0.24204(6) 0.14495(3) 0.0276(3) Uani 1 1 d . . .
H154 H 0.0427 0.1910 0.1468 0.033 Uiso 1 1 calc R . .
C155 C 0.33332(6) 0.08253(6) 0.16499(2) 0.0209(2) Uani 1 1 d . . .
C156 C 0.41719(7) 0.06866(6) 0.17527(2) 0.0259(3) Uani 1 1 d . . .
H156 H 0.4506 0.1078 0.1859 0.031 Uiso 1 1 calc R . .
C157 C 0.45220(7) -0.00188(7) 0.17009(3) 0.0319(3) Uani 1 1 d . . .
H157 H 0.5093 -0.0107 0.1771 0.038 Uiso 1 1 calc R . .
C158 C 0.40379(7) -0.05895(6) 0.15480(3) 0.0346(3) Uani 1 1 d . . .
H158 H 0.4278 -0.1070 0.1512 0.042 Uiso 1 1 calc R . .
C159 C 0.32109(7) -0.04685(7) 0.14465(3) 0.0337(3) Uani 1 1 d . . .
H159 H 0.2881 -0.0865 0.1342 0.040 Uiso 1 1 calc R . .
C160 C 0.28574(7) 0.02374(6) 0.14971(3) 0.0263(3) Uani 1 1 d . . .
H160 H 0.2286 0.0319 0.1427 0.032 Uiso 1 1 calc R . .
C161 C 0.23203(6) 0.14984(6) 0.20641(2) 0.0205(2) Uani 1 1 d . . .
C162 C 0.25608(7) 0.17875(6) 0.23763(2) 0.0259(3) Uani 1 1 d . . .
H162 H 0.3003 0.2143 0.2407 0.031 Uiso 1 1 calc R . .
C163 C 0.21685(7) 0.15681(7) 0.26445(3) 0.0325(3) Uani 1 1 d . . .
H163 H 0.2341 0.1776 0.2855 0.039 Uiso 1 1 calc R . .
C164 C 0.15293(7) 0.10500(7) 0.26050(3) 0.0336(3) Uani 1 1 d . . .
H164 H 0.1269 0.0891 0.2789 0.040 Uiso 1 1 calc R . .
C165 C 0.12685(7) 0.07625(7) 0.22968(3) 0.0369(3) Uani 1 1 d . . .
H165 H 0.0825 0.0408 0.2269 0.044 Uiso 1 1 calc R . .
C166 C 0.16511(7) 0.09889(7) 0.20266(3) 0.0311(3) Uani 1 1 d . . .
H166 H 0.1458 0.0797 0.1815 0.037 Uiso 1 1 calc R . .
C301 C 1.07384(12) 0.80319(14) 0.01737(5) 0.0570(6) Uani 0.6824(16) 1 d PDU A 1
H30A H 1.0298 0.8410 0.0125 0.085 Uiso 0.6824(16) 1 calc PR A 1
H30B H 1.0518 0.7589 0.0279 0.085 Uiso 0.6824(16) 1 calc PR A 1
H30C H 1.0945 0.7876 -0.0031 0.085 Uiso 0.6824(16) 1 calc PR A 1
C302 C 1.13798(12) 0.83450(14) 0.03828(6) 0.0694(7) Uani 0.6824(16) 1 d PDU A 1
H30D H 1.1585 0.8794 0.0272 0.083 Uiso 0.6824(16) 1 calc PR A 1
H30E H 1.1146 0.8532 0.0580 0.083 Uiso 0.6824(16) 1 calc PR A 1
O1 O 1.20546(11) 0.78953(10) 0.04882(5) 0.0720(5) Uani 0.6824(16) 1 d PDU A 1
C303 C 1.27166(16) 0.82597(15) 0.06886(7) 0.0832(8) Uani 0.6824(16) 1 d PDU A 1
H30F H 1.2500 0.8496 0.0880 0.100 Uiso 0.6824(16) 1 calc PR A 1
H30G H 1.2948 0.8668 0.0561 0.100 Uiso 0.6824(16) 1 calc PR A 1
C304 C 1.33653(19) 0.77325(18) 0.08022(8) 0.1108(10) Uani 0.6824(16) 1 d PDU A 1
H30H H 1.3819 0.8005 0.0931 0.166 Uiso 0.6824(16) 1 calc PR A 1
H30I H 1.3573 0.7489 0.0613 0.166 Uiso 0.6824(16) 1 calc PR A 1
H30J H 1.3146 0.7344 0.0940 0.166 Uiso 0.6824(16) 1 calc PR A 1
C311 C 1.0911(2) 0.8139(3) 0.01765(15) 0.0808(15) Uani 0.3176(16) 1 d PDU A 2
H31A H 1.0554 0.8557 0.0088 0.121 Uiso 0.3176(16) 1 calc PR A 2
H31B H 1.0694 0.7925 0.0370 0.121 Uiso 0.3176(16) 1 calc PR A 2
H31C H 1.0920 0.7744 0.0009 0.121 Uiso 0.3176(16) 1 calc PR A 2
C312 C 1.1714(2) 0.8409(3) 0.02660(14) 0.1045(12) Uani 0.3176(16) 1 d PDU A 2
H31D H 1.1959 0.8466 0.0058 0.125 Uiso 0.3176(16) 1 calc PR A 2
H31E H 1.1647 0.8929 0.0350 0.125 Uiso 0.3176(16) 1 calc PR A 2
O1A O 1.23213(18) 0.8079(2) 0.04819(7) 0.0747(8) Uani 0.3176(16) 1 d PDU A 2
C313 C 1.2838(2) 0.7868(4) 0.07593(11) 0.0822(11) Uani 0.3176(16) 1 d PDU A 2
H31F H 1.2764 0.7319 0.0797 0.099 Uiso 0.3176(16) 1 calc PR A 2
H31G H 1.2666 0.8143 0.0951 0.099 Uiso 0.3176(16) 1 calc PR A 2
C314 C 1.3704(2) 0.8015(4) 0.07432(17) 0.0867(17) Uani 0.3176(16) 1 d PDU A 2
H31H H 1.4015 0.7934 0.0960 0.130 Uiso 0.3176(16) 1 calc PR A 2
H31I H 1.3776 0.8541 0.0674 0.130 Uiso 0.3176(16) 1 calc PR A 2
H31J H 1.3910 0.7669 0.0584 0.130 Uiso 0.3176(16) 1 calc PR A 2
C401 C 0.79377(19) 0.23000(16) 0.08568(6) 0.0892(9) Uani 0.7415(14) 1 d PDU B 1
H40A H 0.8516 0.2200 0.0943 0.134 Uiso 0.7415(14) 1 calc PR B 1
H40B H 0.7582 0.2208 0.1030 0.134 Uiso 0.7415(14) 1 calc PR B 1
H40C H 0.7880 0.2830 0.0784 0.134 Uiso 0.7415(14) 1 calc PR B 1
C402 C 0.76955(15) 0.18045(18) 0.05832(6) 0.0900(8) Uani 0.7415(14) 1 d PDU B 1
H40D H 0.8030 0.1921 0.0403 0.108 Uiso 0.7415(14) 1 calc PR B 1
H40E H 0.7806 0.1271 0.0651 0.108 Uiso 0.7415(14) 1 calc PR B 1
O2 O 0.68797(10) 0.18876(10) 0.04735(4) 0.0732(5) Uani 0.7415(14) 1 d PDU B 1
C403 C 0.65475(13) 0.14132(12) 0.01943(5) 0.0599(6) Uani 0.7415(14) 1 d PDU B 1
H40F H 0.6849 0.1517 0.0003 0.072 Uiso 0.7415(14) 1 calc PR B 1
H40G H 0.6618 0.0869 0.0252 0.072 Uiso 0.7415(14) 1 calc PR B 1
C404 C 0.57041(11) 0.15831(12) 0.01166(5) 0.0518(5) Uani 0.7415(14) 1 d PDU B 1
H40H H 0.5467 0.1259 -0.0065 0.078 Uiso 0.7415(14) 1 calc PR B 1
H40I H 0.5642 0.2117 0.0051 0.078 Uiso 0.7415(14) 1 calc PR B 1
H40J H 0.5414 0.1492 0.0309 0.078 Uiso 0.7415(14) 1 calc PR B 1
C411 C 0.8051(3) 0.1669(4) 0.0612(2) 0.140(2) Uani 0.2585(14) 1 d PDU B 2
H41A H 0.8550 0.1352 0.0647 0.210 Uiso 0.2585(14) 1 calc PR B 2
H41B H 0.7903 0.1839 0.0825 0.210 Uiso 0.2585(14) 1 calc PR B 2
H41C H 0.8159 0.2112 0.0479 0.210 Uiso 0.2585(14) 1 calc PR B 2
C412 C 0.7378(3) 0.1233(3) 0.04450(13) 0.0736(11) Uani 0.2585(14) 1 d PDU B 2
H41D H 0.7116 0.0925 0.0606 0.088 Uiso 0.2585(14) 1 calc PR B 2
H41E H 0.7593 0.0884 0.0286 0.088 Uiso 0.2585(14) 1 calc PR B 2
O2A O 0.67711(19) 0.1738(3) 0.02744(12) 0.1005(11) Uani 0.2585(14) 1 d PDU B 2
C413 C 0.5912(2) 0.1694(3) 0.01878(11) 0.0730(11) Uani 0.2585(14) 1 d PDU B 2
H41F H 0.5702 0.2222 0.0174 0.088 Uiso 0.2585(14) 1 calc PR B 2
H41G H 0.5679 0.1454 0.0375 0.088 Uiso 0.2585(14) 1 calc PR B 2
C414 C 0.5556(4) 0.1316(3) -0.00998(12) 0.0916(15) Uani 0.2585(14) 1 d PDU B 2
H41H H 0.5979 0.1005 -0.0188 0.137 Uiso 0.2585(14) 1 calc PR B 2
H41I H 0.5340 0.1692 -0.0265 0.137 Uiso 0.2585(14) 1 calc PR B 2
H41J H 0.5103 0.0989 -0.0046 0.137 Uiso 0.2585(14) 1 calc PR B 2
Cl1 Cl 0.66028(5) 0.39516(4) -0.014531(19) 0.0829(2) Uani 0.5276(11) 1 d PDU C 1
Cl2 Cl 0.82246(10) 0.37727(7) 0.02395(3) 0.1362(5) Uani 0.5276(11) 1 d PDU C 1
C201 C 0.75286(19) 0.3599(3) -0.00786(10) 0.1158(13) Uani 0.5276(11) 1 d PDU C 1
H20A H 0.7800 0.3728 -0.0275 0.139 Uiso 0.5276(11) 1 calc PR C 1
H20B H 0.7455 0.3041 -0.0083 0.139 Uiso 0.5276(11) 1 calc PR C 1
Cl1A Cl 0.65012(10) 0.38600(11) -0.01910(4) 0.1644(6) Uani 0.4724(11) 1 d PDU C 2
Cl2A Cl 0.81966(9) 0.38489(9) 0.01325(6) 0.1611(9) Uani 0.4724(11) 1 d PDU C 2
C202 C 0.72938(15) 0.33620(14) 0.00298(8) 0.0476(7) Uani 0.4724(11) 1 d PDU C 2
H20C H 0.7095 0.3178 0.0235 0.057 Uiso 0.4724(11) 1 calc PR C 2
H20D H 0.7417 0.2910 -0.0100 0.057 Uiso 0.4724(11) 1 calc PR C 2

loop_
_atom_site_aniso_label
_atom_site_aniso_U_11
_atom_site_aniso_U_22
_atom_site_aniso_U_33
_atom_site_aniso_U_23
_atom_site_aniso_U_13
_atom_site_aniso_U_12
Ru1 0.01754(3) 0.01821(3) 0.01693(3) -0.00286(3) 0.00224(2) 0.00046(3)
Ru2 0.01732(3) 0.01794(3) 0.01312(3) 0.00041(2) 0.00310(2) -0.00021(3)
Si1 0.02348(12) 0.02038(11) 0.01549(10) -0.00343(9) -0.00097(9) 0.00281(10)
Si2 0.01959(11) 0.02018(11) 0.01441(10) 0.00194(9) 0.00173(9) -0.00056(9)
P1 0.01763(10) 0.02710(11) 0.01988(10) -0.00539(9) 0.00293(9) -0.00034(9)
P2 0.01832(10) 0.02020(10) 0.01603(9) -0.00295(8) 0.00123(8) -0.00058(9)
P3 0.01949(10) 0.02060(10) 0.01993(10) 0.00019(9) 0.00310(9) 0.00240(9)
P4 0.02314(11) 0.01935(10) 0.01735(10) -0.00223(9) 0.00414(9) -0.00074(9)
P5 0.02000(10) 0.01936(10) 0.01609(9) -0.00139(8) 0.00356(8) -0.00071(9)
P6 0.01906(10) 0.02145(10) 0.01502(9) 0.00127(8) 0.00331(8) 0.00155(9)
P7 0.01797(10) 0.02077(10) 0.01809(10) -0.00220(9) 0.00230(8) -0.00098(9)
P8 0.02281(11) 0.01979(10) 0.01630(9) 0.00183(8) 0.00528(8) -0.00010(9)
C1 0.0275(5) 0.0293(5) 0.0154(4) -0.0034(4) -0.0034(4) 0.0096(4)
C2 0.0420(6) 0.0285(5) 0.0204(4) -0.0031(4) -0.0012(4) 0.0117(4)
C3 0.0427(6) 0.0402(5) 0.0200(4) -0.0037(4) 0.0008(4) 0.0235(4)
C4 0.0276(5) 0.0554(7) 0.0256(5) -0.0055(5) 0.0008(4) 0.0187(5)
C5 0.0222(5) 0.0454(6) 0.0280(5) -0.0065(5) 0.0015(4) 0.0060(4)
C6 0.0223(4) 0.0356(5) 0.0180(4) -0.0055(4) -0.0017(4) 0.0085(4)
C7 0.0244(4) 0.0219(4) 0.0217(4) -0.0029(4) -0.0008(4) 0.0007(4)
C8 0.0349(5) 0.0272(5) 0.0292(5) -0.0089(4) -0.0024(4) -0.0015(4)
C9 0.0326(5) 0.0234(5) 0.0409(6) -0.0094(4) -0.0021(5) -0.0040(4)
C10 0.0319(5) 0.0252(5) 0.0423(6) -0.0025(4) 0.0097(4) -0.0090(4)
C11 0.0262(5) 0.0265(5) 0.0313(5) -0.0013(4) 0.0079(4) -0.0050(4)
C12 0.0186(4) 0.0229(4) 0.0221(4) -0.0036(4) 0.0022(3) -0.0019(3)
C13 0.0226(4) 0.0268(4) 0.0168(4) 0.0004(4) 0.0018(3) -0.0008(4)
C14 0.0304(5) 0.0367(5) 0.0205(4) -0.0053(4) 0.0025(4) -0.0015(4)
C15 0.0336(5) 0.0421(6) 0.0142(4) -0.0064(4) 0.0024(4) -0.0066(5)
C16 0.0286(5) 0.0422(6) 0.0201(4) 0.0043(4) -0.0016(4) -0.0023(5)
C17 0.0282(5) 0.0327(5) 0.0237(4) 0.0026(4) 0.0000(4) 0.0020(4)
C18 0.0214(4) 0.0267(4) 0.0194(4) 0.0006(4) 0.0020(3) -0.0009(4)
C19 0.0197(4) 0.0320(5) 0.0199(4) -0.0041(4) 0.0041(3) -0.0002(4)
C20 0.0314(5) 0.0433(6) 0.0231(4) -0.0059(4) 0.0031(4) 0.0133(5)
C21 0.0509(7) 0.0567(7) 0.0221(5) -0.0038(5) 0.0041(5) 0.0209(6)
C22 0.0386(6) 0.0612(8) 0.0330(5) 0.0123(6) 0.0117(5) 0.0064(6)
C23 0.0358(6) 0.0388(6) 0.0425(6) 0.0068(5) 0.0097(5) -0.0061(5)
C24 0.0317(5) 0.0337(5) 0.0310(5) -0.0022(4) 0.0088(4) -0.0068(4)
C25 0.0191(4) 0.0391(5) 0.0238(4) -0.0104(4) 0.0038(4) -0.0029(4)
C26 0.0210(4) 0.0329(5) 0.0277(5) -0.0088(4) 0.0015(4) 0.0022(4)
C27 0.0258(5) 0.0440(6) 0.0315(5) -0.0154(5) -0.0048(4) 0.0058(5)
C28 0.0241(5) 0.0631(8) 0.0439(6) -0.0172(6) -0.0035(5) -0.0095(5)
C29 0.0285(6) 0.0680(9) 0.0525(8) -0.0009(7) 0.0018(6) -0.0200(6)
C30 0.0309(6) 0.0638(8) 0.0350(6) 0.0023(6) 0.0011(5) -0.0169(6)
C31 0.0206(4) 0.0209(4) 0.0181(4) 0.0014(3) 0.0037(3) 0.0002(3)
C32 0.0209(4) 0.0195(4) 0.0291(4) -0.0023(4) 0.0035(4) -0.0025(4)
C33 0.0224(4) 0.0236(4) 0.0322(5) -0.0014(4) 0.0058(4) 0.0028(4)
C34 0.0194(4) 0.0327(5) 0.0258(4) 0.0052(4) -0.0005(4) 0.0002(4)
C35 0.0257(5) 0.0334(5) 0.0229(4) -0.0023(4) -0.0036(4) -0.0005(4)
C36 0.0255(5) 0.0249(4) 0.0278(5) -0.0046(4) -0.0025(4) 0.0048(4)
C37 0.0249(4) 0.0249(4) 0.0162(4) -0.0035(3) 0.0029(3) 0.0001(4)
C38 0.0269(5) 0.0457(6) 0.0228(4) 0.0058(4) 0.0038(4) 0.0039(5)
C39 0.0278(5) 0.0572(7) 0.0320(5) 0.0054(5) 0.0099(4) 0.0036(5)
C40 0.0386(6) 0.0421(6) 0.0268(5) -0.0011(5) 0.0129(4) -0.0066(5)
C41 0.0407(6) 0.0407(6) 0.0230(5) 0.0024(4) 0.0064(4) -0.0061(5)
C42 0.0314(5) 0.0360(5) 0.0250(5) 0.0039(4) 0.0028(4) -0.0005(5)
C43 0.0189(4) 0.0267(5) 0.0264(4) 0.0052(4) 0.0042(4) 0.0013(4)
C44 0.0338(5) 0.0379(6) 0.0213(4) -0.0016(4) 0.0040(4) -0.0076(5)
C45 0.0352(6) 0.0495(7) 0.0324(5) 0.0030(5) 0.0032(5) -0.0153(5)
C46 0.0262(5) 0.0524(7) 0.0391(6) 0.0134(5) 0.0098(4) -0.0021(5)
C47 0.0408(6) 0.0326(5) 0.0377(5) 0.0045(5) 0.0201(4) 0.0086(5)
C48 0.0353(5) 0.0254(5) 0.0360(5) 0.0005(4) 0.0140(4) -0.0001(4)
C49 0.0233(4) 0.0235(4) 0.0200(4) 0.0025(4) 0.0039(3) 0.0039(4)
C50 0.0271(5) 0.0248(5) 0.0299(5) 0.0009(4) 0.0051(4) 0.0050(4)
C51 0.0401(6) 0.0311(5) 0.0239(4) 0.0064(4) 0.0055(4) 0.0028(5)
C52 0.0488(6) 0.0301(5) 0.0393(6) 0.0123(5) 0.0138(5) 0.0129(5)
C53 0.0419(6) 0.0304(5) 0.0423(6) 0.0030(5) 0.0149(5) 0.0119(5)
C54 0.0373(5) 0.0299(5) 0.0332(5) 0.0025(4) 0.0128(4) 0.0067(5)
C55 0.0307(5) 0.0233(4) 0.0168(4) -0.0054(3) 0.0057(3) -0.0061(4)
C56 0.0308(5) 0.0233(4) 0.0285(5) -0.0014(4) 0.0107(4) -0.0022(4)
C57 0.0465(6) 0.0287(5) 0.0275(5) 0.0023(4) 0.0123(4) -0.0008(5)
C58 0.0565(7) 0.0280(5) 0.0338(5) -0.0026(4) 0.0173(5) -0.0125(5)
C59 0.0398(6) 0.0425(6) 0.0343(5) -0.0086(5) 0.0091(5) -0.0207(5)
C60 0.0308(5) 0.0358(5) 0.0229(4) -0.0053(4) 0.0037(4) -0.0088(4)
C61 0.0253(4) 0.0212(4) 0.0179(4) -0.0043(3) 0.0030(3) -0.0027(4)
C62 0.0412(6) 0.0322(5) 0.0234(4) 0.0015(4) 0.0082(4) 0.0057(5)
C63 0.0379(6) 0.0356(5) 0.0313(5) -0.0035(5) 0.0093(4) 0.0099(5)
C64 0.0332(5) 0.0342(5) 0.0300(5) -0.0070(4) 0.0115(4) -0.0048(5)
C65 0.0546(7) 0.0321(6) 0.0337(5) -0.0013(5) 0.0221(5) -0.0002(5)
C66 0.0438(6) 0.0268(5) 0.0294(5) 0.0003(4) 0.0152(4) 0.0040(5)
C101 0.0192(4) 0.0208(4) 0.0220(4) -0.0003(3) 0.0008(3) -0.0006(3)
C102 0.0265(5) 0.0254(5) 0.0240(4) 0.0041(4) -0.0021(4) 0.0009(4)
C103 0.0312(5) 0.0228(5) 0.0356(5) 0.0028(4) -0.0059(5) 0.0053(4)
C104 0.0311(5) 0.0238(5) 0.0396(6) -0.0060(4) -0.0030(5) 0.0065(4)
C105 0.0268(5) 0.0285(5) 0.0276(5) -0.0058(4) 0.0039(4) 0.0008(4)
C106 0.0164(4) 0.0191(4) 0.0249(4) -0.0032(3) 0.0006(3) -0.0010(3)
C107 0.0216(4) 0.0240(4) 0.0137(4) 0.0008(3) 0.0001(3) -0.0033(4)
C108 0.0328(5) 0.0257(5) 0.0193(4) 0.0015(4) 0.0028(4) -0.0063(4)
C109 0.0333(5) 0.0336(5) 0.0216(4) 0.0040(4) 0.0044(4) -0.0131(4)
C110 0.0212(4) 0.0451(6) 0.0221(4) 0.0050(4) 0.0052(4) -0.0070(4)
C111 0.0221(4) 0.0333(5) 0.0220(4) 0.0016(4) 0.0029(4) -0.0011(4)
C112 0.0192(4) 0.0263(4) 0.0155(4) 0.0012(3) -0.0006(3) -0.0018(4)
C113 0.0237(4) 0.0241(4) 0.0159(4) -0.0012(3) 0.0012(3) 0.0022(4)
C114 0.0309(5) 0.0352(5) 0.0181(4) 0.0042(4) 0.0024(4) 0.0028(4)
C115 0.0370(5) 0.0388(6) 0.0161(4) 0.0033(4) 0.0021(4) 0.0084(5)
C116 0.0328(5) 0.0407(6) 0.0168(4) -0.0068(4) -0.0049(4) 0.0085(5)
C117 0.0254(5) 0.0333(5) 0.0229(4) -0.0050(4) -0.0015(4) -0.0008(4)
C118 0.0234(4) 0.0219(4) 0.0163(4) -0.0034(3) 0.0011(3) 0.0027(4)
C119 0.0195(4) 0.0222(4) 0.0188(4) -0.0031(3) 0.0038(3) -0.0001(3)
C120 0.0221(4) 0.0292(5) 0.0318(5) 0.0045(4) 0.0017(4) -0.0021(4)
C121 0.0215(5) 0.0353(5) 0.0382(5) 0.0065(5) 0.0043(4) -0.0066(4)
C122 0.0214(5) 0.0333(5) 0.0358(5) -0.0017(5) -0.0006(4) -0.0068(4)
C123 0.0303(5) 0.0369(5) 0.0213(4) 0.0004(4) -0.0045(4) -0.0031(5)
C124 0.0281(5) 0.0282(5) 0.0192(4) 0.0014(4) 0.0003(4) -0.0076(4)
C125 0.0198(4) 0.0248(4) 0.0187(4) 0.0002(3) 0.0047(3) 0.0013(4)
C126 0.0217(4) 0.0267(4) 0.0199(4) 0.0013(4) 0.0037(3) 0.0023(4)
C127 0.0266(5) 0.0281(5) 0.0276(4) 0.0043(4) 0.0090(4) -0.0001(4)
C128 0.0337(5) 0.0306(5) 0.0250(4) 0.0034(4) 0.0133(4) 0.0046(4)
C129 0.0354(5) 0.0300(5) 0.0235(4) -0.0043(4) 0.0060(4) 0.0043(4)
C130 0.0279(5) 0.0294(5) 0.0228(4) -0.0053(4) 0.0068(4) -0.0012(4)
C131 0.0197(4) 0.0292(5) 0.0212(4) -0.0020(4) 0.0053(3) -0.0005(4)
C132 0.0369(6) 0.0308(5) 0.0204(4) 0.0002(4) -0.0003(4) -0.0011(5)
C133 0.0576(8) 0.0440(7) 0.0209(5) -0.0036(5) -0.0039(5) -0.0015(6)
C134 0.0573(8) 0.0382(6) 0.0295(5) -0.0130(5) -0.0007(5) 0.0007(6)
C135 0.0422(6) 0.0280(5) 0.0323(5) -0.0062(4) 0.0036(5) -0.0005(5)
C136 0.0306(5) 0.0289(5) 0.0205(4) -0.0007(4) 0.0050(4) 0.0022(4)
C137 0.0216(4) 0.0223(4) 0.0211(4) 0.0054(4) 0.0035(3) 0.0001(4)
C138 0.0243(5) 0.0361(5) 0.0289(5) -0.0011(4) 0.0057(4) 0.0059(4)
C139 0.0259(5) 0.0472(6) 0.0400(6) 0.0010(5) 0.0031(5) 0.0147(5)
C140 0.0238(5) 0.0428(6) 0.0330(5) 0.0103(5) -0.0040(4) 0.0034(5)
C141 0.0278(5) 0.0318(5) 0.0240(4) 0.0077(4) -0.0027(4) -0.0058(4)
C142 0.0219(4) 0.0237(4) 0.0216(4) 0.0038(4) 0.0002(4) -0.0004(4)
C143 0.0226(4) 0.0253(4) 0.0230(4) -0.0033(4) 0.0029(4) -0.0032(4)
C144 0.0265(5) 0.0251(5) 0.0271(5) 0.0002(4) 0.0013(4) -0.0005(4)
C145 0.0396(6) 0.0229(5) 0.0396(6) -0.0055(4) 0.0049(5) 0.0000(5)
C146 0.0403(6) 0.0279(5) 0.0383(6) -0.0096(5) 0.0037(5) -0.0106(5)
C147 0.0323(6) 0.0385(6) 0.0475(7) -0.0120(5) -0.0029(5) -0.0107(5)
C148 0.0272(5) 0.0325(5) 0.0416(6) -0.0097(5) 0.0023(5) -0.0034(4)
C149 0.0207(4) 0.0256(4) 0.0194(4) -0.0035(4) 0.0010(3) -0.0008(4)
C150 0.0342(5) 0.0307(5) 0.0204(4) 0.0001(4) 0.0032(4) 0.0071(4)
C151 0.0423(6) 0.0410(6) 0.0254(5) -0.0015(5) 0.0059(4) 0.0189(5)
C152 0.0259(5) 0.0586(7) 0.0283(5) -0.0079(5) 0.0049(4) 0.0083(5)
C153 0.0269(5) 0.0455(6) 0.0300(5) -0.0032(5) 0.0075(4) -0.0061(5)
C154 0.0230(5) 0.0297(5) 0.0304(5) -0.0036(4) 0.0055(4) -0.0013(4)
C155 0.0254(4) 0.0224(4) 0.0157(4) 0.0050(3) 0.0057(3) 0.0018(4)
C156 0.0268(5) 0.0320(5) 0.0189(4) 0.0055(4) 0.0026(4) 0.0030(4)
C157 0.0308(5) 0.0383(5) 0.0278(5) 0.0097(4) 0.0080(4) 0.0116(4)
C158 0.0424(6) 0.0238(5) 0.0409(5) 0.0044(4) 0.0184(4) 0.0097(4)
C159 0.0358(5) 0.0255(5) 0.0413(6) -0.0031(5) 0.0113(5) -0.0018(4)
C160 0.0239(5) 0.0264(5) 0.0288(5) -0.0007(4) 0.0050(4) 0.0011(4)
C161 0.0166(4) 0.0247(4) 0.0206(4) 0.0038(3) 0.0039(3) 0.0010(3)
C162 0.0276(5) 0.0295(5) 0.0210(4) 0.0021(4) 0.0041(4) -0.0001(4)
C163 0.0375(6) 0.0409(6) 0.0190(4) 0.0044(4) 0.0032(4) 0.0056(5)
C164 0.0338(5) 0.0413(6) 0.0283(5) 0.0102(4) 0.0143(4) 0.0052(5)
C165 0.0283(5) 0.0438(6) 0.0417(6) 0.0033(5) 0.0169(4) -0.0077(5)
C166 0.0304(5) 0.0385(6) 0.0258(5) -0.0029(4) 0.0086(4) -0.0067(5)
C301 0.0421(9) 0.0758(14) 0.0561(11) 0.0161(10) 0.0181(7) -0.0071(10)
C302 0.0444(8) 0.0735(13) 0.0969(13) -0.0281(11) 0.0357(8) 0.0009(8)
O1 0.0815(8) 0.0569(9) 0.0718(10) -0.0007(8) -0.0153(7) -0.0113(7)
C303 0.0836(11) 0.0764(14) 0.0861(15) -0.0343(12) -0.0041(11) -0.0081(10)
C304 0.1215(14) 0.0947(19) 0.098(2) 0.0111(17) -0.0602(13) -0.0093(13)
C311 0.0795(13) 0.086(3) 0.079(3) -0.034(3) 0.0168(17) 0.0112(19)
C312 0.0857(14) 0.105(3) 0.119(2) -0.0092(18) -0.0050(13) 0.0069(15)
O1A 0.0764(11) 0.0921(19) 0.0607(13) -0.0134(14) 0.0296(9) 0.0147(14)
C313 0.0980(13) 0.078(3) 0.0709(17) -0.0103(18) 0.0111(13) -0.0057(19)
C314 0.0927(12) 0.067(3) 0.098(4) 0.000(3) -0.0002(19) 0.006(3)
C401 0.0977(17) 0.0935(17) 0.0710(13) 0.0208(11) -0.0123(12) 0.0173(15)
C402 0.0792(11) 0.1199(18) 0.0678(13) 0.0226(11) -0.0039(11) 0.0033(14)
O2 0.0800(8) 0.0935(10) 0.0454(7) 0.0012(7) 0.0051(6) 0.0378(8)
C403 0.0657(9) 0.0505(10) 0.0642(11) 0.0021(8) 0.0107(9) 0.0112(9)
C404 0.0469(8) 0.0521(10) 0.0578(10) 0.0178(9) 0.0116(8) 0.0094(8)
C411 0.1234(18) 0.152(4) 0.136(4) 0.031(3) -0.0244(17) -0.017(2)
C412 0.0847(14) 0.079(2) 0.058(2) 0.0277(16) 0.0110(14) 0.0187(12)
O2A 0.0976(11) 0.106(2) 0.098(2) 0.0232(18) 0.0150(12) 0.0438(14)
C413 0.0880(12) 0.075(2) 0.0626(18) 0.0340(15) 0.0358(16) 0.0444(18)
C414 0.097(2) 0.111(3) 0.069(2) 0.0183(18) 0.0177(16) 0.077(2)
Cl1 0.1345(5) 0.0395(3) 0.0925(4) 0.0140(3) 0.0864(3) 0.0109(4)
Cl2 0.1876(11) 0.1137(6) 0.1054(6) -0.0725(5) 0.0094(7) -0.0432(8)
C201 0.1183(15) 0.126(3) 0.101(2) 0.007(2) 0.0013(15) -0.0042(17)
Cl1A 0.1300(9) 0.2192(13) 0.1380(11) 0.0871(9) -0.0092(8) 0.0722(9)
Cl2A 0.0713(7) 0.0896(9) 0.324(2) -0.0404(13) 0.0296(11) -0.0177(7)
C202 0.0569(11) 0.0217(10) 0.0688(16) 0.0119(10) 0.0268(11) 0.0061(9)

loop_
_atom_type_symbol
_atom_type_description
_atom_type_scat_dispersion_real
_atom_type_scat_dispersion_imag
_atom_type_scat_source
C C 0.0033 0.0016 'International Tables Vol C Tables 4.2.6.8 and 6.1.1.4'
H H 0.0000 0.0000 'International Tables Vol C Tables 4.2.6.8 and 6.1.1.4'
Si Si 0.0817 0.0704 'International Tables Vol C Tables 4.2.6.8 and 6.1.1.4'
P P 0.1023 0.0942 'International Tables Vol C Tables 4.2.6.8 and 6.1.1.4'
Ru Ru -1.2594 0.8363 'International Tables Vol C Tables 4.2.6.8 and 6.1.1.4'
Cl Cl 0.1484 0.1585 'International Tables Vol C Tables 4.2.6.8 and 6.1.1.4'
O O 0.0106 0.0060 'International Tables Vol C Tables 4.2.6.8 and 6.1.1.4'

loop_
_geom_angle_atom_site_label_1
_geom_angle_atom_site_label_2
_geom_angle_atom_site_label_3
_geom_angle
P3 Ru1 P4 99.284(10)
P3 Ru1 P2 109.543(10)
P4 Ru1 P2 104.482(12)
P3 Ru1 P1 108.873(12)
P4 Ru1 P1 98.899(11)
P2 Ru1 P1 130.466(10)
P3 Ru1 Si1 80.727(10)
P4 Ru1 Si1 176.416(10)
P2 Ru1 Si1 78.822(12)
P1 Ru1 Si1 77.758(11)
P8 Ru2 P7 104.963(10)
P8 Ru2 P5 101.365(12)
P7 Ru2 P5 105.578(10)
P8 Ru2 P6 97.474(10)
P7 Ru2 P6 111.688(12)
P5 Ru2 P6 131.799(10)
P8 Ru2 Si2 174.055(10)
P7 Ru2 Si2 80.538(10)
P5 Ru2 Si2 78.992(12)
P6 Ru2 Si2 78.169(10)
C7 Si1 C1 110.30(5)
C7 Si1 C13 106.36(4)
C1 Si1 C13 104.77(4)
C7 Si1 Ru1 113.31(3)
C1 Si1 Ru1 112.30(3)
C13 Si1 Ru1 109.26(3)
C107 Si2 C101 112.25(4)
C107 Si2 C113 105.67(4)
C101 Si2 C113 102.15(4)
C107 Si2 Ru2 113.10(3)
C101 Si2 Ru2 112.80(3)
C113 Si2 Ru2 110.04(3)
C19 P1 C6 99.30(5)
C19 P1 C25 102.91(5)
C6 P1 C25 99.65(5)
C19 P1 Ru1 123.42(3)
C6 P1 Ru1 113.13(4)
C25 P1 Ru1 114.90(4)
C12 P2 C31 102.83(4)
C12 P2 C37 97.68(5)
C31 P2 C37 101.36(4)
C12 P2 Ru1 115.45(3)
C31 P2 Ru1 104.97(3)
C37 P2 Ru1 130.90(3)
C18 P3 C43 101.31(5)
C18 P3 C49 99.89(4)
C43 P3 C49 101.57(5)
C18 P3 Ru1 114.26(3)
C43 P3 Ru1 117.59(3)
C49 P3 Ru1 119.25(3)
C61 P4 C55 102.25(5)
C61 P4 Ru1 127.69(3)
C55 P4 Ru1 125.25(3)
C125 P5 C106 102.96(5)
C125 P5 C119 100.81(4)
C106 P5 C119 100.78(4)
C125 P5 Ru2 127.48(3)
C106 P5 Ru2 114.81(3)
C119 P5 Ru2 106.14(3)
C131 P6 C137 102.60(4)
C131 P6 C112 101.32(5)
C137 P6 C112 97.92(4)
C131 P6 Ru2 123.15(3)
C137 P6 Ru2 114.29(3)
C112 P6 Ru2 113.90(3)
C149 P7 C118 102.05(4)
C149 P7 C143 100.29(5)
C118 P7 C143 100.49(4)
C149 P7 Ru2 116.01(3)
C118 P7 Ru2 115.45(3)
C143 P7 Ru2 119.68(3)
C161 P8 C155 97.84(4)
C161 P8 Ru2 132.23(3)
C155 P8 Ru2 128.29(3)
C6 C1 C2 118.36(10)
C6 C1 Si1 113.42(8)
C2 C1 Si1 128.14(8)
C3 C2 C1 120.47(11)
C3 C2 H2 119.8
C1 C2 H2 119.8
C4 C3 C2 120.11(11)
C4 C3 H3 119.9
C2 C3 H3 119.9
C5 C4 C3 120.39(11)
C5 C4 H4 119.8
C3 C4 H4 119.8
C4 C5 C6 120.02(11)
C4 C5 H5 120.0
C6 C5 H5 120.0
C5 C6 C1 120.65(10)
C5 C6 P1 123.07(9)
C1 C6 P1 116.22(8)
C8 C7 C12 117.88(9)
C8 C7 Si1 127.52(8)
C12 C7 Si1 114.60(7)
C9 C8 C7 120.82(10)
C9 C8 H8 119.6
C7 C8 H8 119.6
C8 C9 C10 120.30(10)
C8 C9 H9 119.8
C10 C9 H9 119.8
C11 C10 C9 120.14(11)
C11 C10 H10 119.9
C9 C10 H10 119.9
C10 C11 C12 119.99(10)
C10 C11 H11 120.0
C12 C11 H11 120.0
C11 C12 C7 120.79(9)
C11 C12 P2 123.47(8)
C7 C12 P2 115.73(7)
C14 C13 C18 118.54(9)
C14 C13 Si1 126.83(8)
C18 C13 Si1 114.62(7)
C15 C14 C13 120.17(10)
C15 C14 H14 119.9
C13 C14 H14 119.9
C16 C15 C14 120.68(10)
C16 C15 H15 119.7
C14 C15 H15 119.7
C15 C16 C17 120.33(10)
C15 C16 H16 119.8
C17 C16 H16 119.8
C16 C17 C18 119.66(10)
C16 C17 H17 120.2
C18 C17 H17 120.2
C17 C18 C13 120.61(9)
C17 C18 P3 123.42(8)
C13 C18 P3 115.95(7)
C24 C19 C20 118.33(10)
C24 C19 P1 121.32(8)
C20 C19 P1 120.14(8)
C21 C20 C19 120.11(11)
C20 C21 C22 120.77(11)
C20 C21 H21 119.6
C22 C21 H21 119.6
C23 C22 C21 119.62(12)
C23 C22 H22 120.2
C21 C22 H22 120.2
C22 C23 C24 120.65(12)
C22 C23 H23 119.7
C24 C23 H23 119.7
C23 C24 C19 120.49(11)
C23 C24 H24 119.8
C19 C24 H24 119.8
C30 C25 C26 118.43(10)
C30 C25 P1 124.60(8)
C26 C25 P1 116.96(8)
C27 C26 C25 120.67(10)
C27 C26 H26 119.7
C25 C26 H26 119.7
C28 C27 C26 120.48(11)
C28 C27 H27 119.8
C26 C27 H27 119.8
C29 C28 C27 119.00(11)
C29 C28 H28 120.5
C27 C28 H28 120.5
C28 C29 C30 121.27(14)
C28 C29 H29 119.4
C30 C29 H29 119.4
C29 C30 C25 120.11(12)
C29 C30 H30 119.9
C25 C30 H30 119.9
C32 C31 C36 118.50(9)
C32 C31 P2 120.59(7)
C36 C31 P2 120.85(7)
C31 C32 C33 120.78(9)
C31 C32 H32 119.6
C33 C32 H32 119.6
C34 C33 C32 120.30(10)
C34 C33 H33 119.9
C32 C33 H33 119.9
C33 C34 C35 119.59(9)
C33 C34 H34 120.2
C35 C34 H34 120.2
C34 C35 C36 120.32(10)
C34 C35 H35 119.8
C36 C35 H35 119.8
C35 C36 C31 120.48(10)
C35 C36 H36 119.8
C31 C36 H36 119.8
C38 C37 C42 117.23(10)
C38 C37 P2 116.84(7)
C42 C37 P2 125.73(8)
C37 C38 C39 121.89(10)
C37 C38 H38 119.1
C39 C38 H38 119.1
C40 C39 C38 119.96(11)
C40 C39 H39 120.0
C38 C39 H39 120.0
C41 C40 C39 119.34(11)
C41 C40 H40 120.3
C39 C40 H40 120.3
C40 C41 C42 120.61(10)
C40 C41 H41 119.7
C42 C41 H41 119.7
C37 C42 C41 120.86(10)
C37 C42 H42 119.6
C41 C42 H42 119.6
C44 C43 C48 117.93(10)
C44 C43 P3 121.67(8)
C48 C43 P3 120.34(8)
C43 C44 C45 121.06(11)
C43 C44 H44 119.5
C45 C44 H44 119.5
C46 C45 C44 120.56(12)
C46 C45 H45 119.7
C44 C45 H45 119.7
C45 C46 C47 119.72(12)
C45 C46 H46 120.1
C47 C46 H46 120.1
C48 C47 C46 119.97(11)
C48 C47 H47 120.0
C46 C47 H47 120.0
C47 C48 C43 120.48(10)
C47 C48 H48 119.8
C43 C48 H48 119.8
C50 C49 C54 117.26(10)
C50 C49 P3 117.94(8)
C54 C49 P3 124.71(8)
C49 C50 C51 121.16(10)
C49 C50 H50 119.4
C51 C50 H50 119.4
C52 C51 C50 121.21(11)
C52 C51 H51 119.4
C50 C51 H51 119.4
C51 C52 C53 119.20(11)
C51 C52 H52 120.4
C53 C52 H52 120.4
C52 C53 C54 119.95(12)
C52 C53 H53 120.0
C54 C53 H53 120.0
C53 C54 C49 121.15(11)
C53 C54 H54 119.4
C49 C54 H54 119.4
C60 C55 C56 117.82(10)
C60 C55 P4 119.85(8)
C56 C55 P4 122.12(8)
C57 C56 C55 120.88(10)
C57 C56 H56 119.6
C55 C56 H56 119.6
C58 C57 C56 120.30(11)
C58 C57 H57 119.9
C56 C57 H57 119.9
C59 C58 C57 120.00(11)
C59 C58 H58 120.0
C57 C58 H58 120.0
C58 C59 C60 120.15(11)
C58 C59 H59 119.9
C60 C59 H59 119.9
C55 C60 C59 120.83(10)
C55 C60 H60 119.6
C59 C60 H60 119.6
C66 C61 C62 116.75(10)
C66 C61 P4 117.82(8)
C62 C61 P4 125.31(8)
C63 C62 C61 120.95(10)
C63 C62 H62 119.5
C61 C62 H62 119.5
C64 C63 C62 120.70(11)
C64 C63 H63 119.7
C62 C63 H63 119.7
C63 C64 C65 119.63(11)
C63 C64 H64 120.2
C65 C64 H64 120.2
C64 C65 C66 119.58(11)
C64 C65 H65 120.2
C66 C65 H65 120.2
C65 C66 C61 122.35(11)
C65 C66 H66 118.8
C61 C66 H66 118.8
C106 C101 C102 118.20(9)
C106 C101 Si2 114.91(7)
C102 C101 Si2 126.57(8)
C103 C102 C101 121.34(10)
C103 C102 H102 119.3
C101 C102 H102 119.3
C104 C103 C102 119.81(10)
C104 C103 H103 120.1
C102 C103 H103 120.1
C103 C104 C105 120.73(11)
C103 C104 H104 119.6
C105 C104 H104 119.6
C104 C105 C106 119.23(10)
C104 C105 H105 120.4
C106 C105 H105 120.4
C101 C106 C105 120.62(9)
C101 C106 P5 114.67(7)
C105 C106 P5 124.66(8)
C112 C107 C108 118.45(9)
C112 C107 Si2 113.01(7)
C108 C107 Si2 128.41(8)
C109 C108 C107 120.60(10)
C109 C108 H108 119.7
C107 C108 H108 119.7
C110 C109 C108 120.34(10)
C110 C109 H109 119.8
C108 C109 H109 119.8
C109 C110 C111 120.49(10)
C109 C110 H110 119.8
C111 C110 H110 119.8
C110 C111 C112 119.35(10)
C110 C111 H111 120.3
C112 C111 H111 120.3
C107 C112 C111 120.73(9)
C107 C112 P6 116.78(7)
C111 C112 P6 122.43(8)
C114 C113 C118 117.78(9)
C114 C113 Si2 126.54(8)
C118 C113 Si2 115.54(7)
C115 C114 C113 121.61(10)
C115 C114 H114 119.2
C113 C114 H114 119.2
C116 C115 C114 119.53(10)
C116 C115 H115 120.2
C114 C115 H115 120.2
C115 C116 C117 120.67(10)
C115 C116 H116 119.7
C117 C116 H116 119.7
C116 C117 C118 119.85(10)
C116 C117 H117 120.1
C118 C117 H117 120.1
C117 C118 C113 120.54(9)
C117 C118 P7 124.73(8)
C113 C118 P7 114.74(7)
C120 C119 C124 118.11(9)
C120 C119 P5 120.39(7)
C124 C119 P5 121.26(8)
C121 C120 C119 120.77(10)
C121 C120 H120 119.6
C119 C120 H120 119.6
C120 C121 C122 120.48(11)
C120 C121 H121 119.8
C122 C121 H121 119.8
C123 C122 C121 119.33(10)
C123 C122 H122 120.3
C121 C122 H122 120.3
C122 C123 C124 119.89(10)
C122 C123 H123 120.1
C124 C123 H123 120.1
C123 C124 C119 121.39(10)
C123 C124 H124 119.3
C119 C124 H124 119.3
C126 C125 C130 118.93(9)
C126 C125 P5 118.78(7)
C130 C125 P5 122.24(8)
C125 C126 C127 120.65(9)
C125 C126 H126 119.7
C127 C126 H126 119.7
C128 C127 C126 120.05(10)
C128 C127 H127 120.0
C126 C127 H127 120.0
C127 C128 C129 120.16(10)
C127 C128 H128 119.9
C129 C128 H128 119.9
C128 C129 C130 119.82(10)
C128 C129 H129 120.1
C130 C129 H129 120.1
C129 C130 C125 120.36(10)
C129 C130 H130 119.8
C125 C130 H130 119.8
C132 C131 C136 118.40(9)
C132 C131 P6 120.27(8)
C136 C131 P6 121.14(7)
C133 C132 C131 120.00(11)
C133 C132 H132 120.0
C131 C132 H132 120.0
C132 C133 C134 120.92(11)
C132 C133 H133 119.5
C134 C133 H133 119.5
C135 C134 C133 119.79(11)
C135 C134 H134 120.1
C133 C134 H134 120.1
C134 C135 C136 120.01(11)
C134 C135 H135 120.0
C136 C135 H135 120.0
C135 C136 C131 120.86(10)
C135 C136 H136 119.6
C131 C136 H136 119.6
C138 C137 C142 118.34(9)
C138 C137 P6 124.08(7)
C142 C137 P6 117.34(7)
C137 C138 C139 120.11(10)
C137 C138 H138 119.9
C139 C138 H138 119.9
C140 C139 C138 120.83(11)
C140 C139 H139 119.6
C138 C139 H139 119.6
C139 C140 C141 119.92(10)
C139 C140 H140 120.0
C141 C140 H140 120.0
C140 C141 C142 119.71(10)
C140 C141 H141 120.1
C142 C141 H141 120.1
C141 C142 C137 121.03(10)
C141 C142 H142 119.5
C137 C142 H142 119.5
C144 C143 C148 118.34(10)
C144 C143 P7 120.08(8)
C148 C143 P7 121.45(8)
C143 C144 C145 121.03(10)
C143 C144 H144 119.5
C145 C144 H144 119.5
C146 C145 C144 119.98(11)
C146 C145 H145 120.0
C144 C145 H145 120.0
C145 C146 C147 119.91(11)
C145 C146 H146 120.0
C147 C146 H146 120.0
C148 C147 C146 120.01(11)
C148 C147 H147 120.0
C146 C147 H147 120.0
C147 C148 C143 120.71(11)
C147 C148 H148 119.6
C143 C148 H148 119.6
C154 C149 C150 118.74(10)
C154 C149 P7 121.51(8)
C150 C149 P7 119.62(8)
C151 C150 C149 120.11(11)
C151 C150 H150 119.9
C149 C150 H150 119.9
C152 C151 C150 120.59(12)
C152 C151 H151 119.7
C150 C151 H151 119.7
C151 C152 C153 119.94(11)
C151 C152 H152 120.0
C153 C152 H152 120.0
C152 C153 C154 120.01(11)
C152 C153 H153 120.0
C154 C153 H153 120.0
C153 C154 C149 120.56(10)
C153 C154 H154 119.7
C149 C154 H154 119.7
C160 C155 C156 118.26(9)
C160 C155 P8 121.34(8)
C156 C155 P8 120.40(7)
C157 C156 C155 120.71(10)
C157 C156 H156 119.6
C155 C156 H156 119.6
C158 C157 C156 119.83(10)
C158 C157 H157 120.1
C156 C157 H157 120.1
C159 C158 C157 120.55(11)
C159 C158 H158 119.7
C157 C158 H158 119.7
C158 C159 C160 119.85(10)
C158 C159 H159 120.1
C160 C159 H159 120.1
C159 C160 C155 120.79(10)
C159 C160 H160 119.6
C155 C160 H160 119.6
C162 C161 C166 117.65(9)
C162 C161 P8 120.76(8)
C166 C161 P8 121.58(8)
C161 C162 C163 121.44(10)
C161 C162 H162 119.3
C163 C162 H162 119.3
C164 C163 C162 120.11(10)
C164 C163 H163 119.9
C162 C163 H163 119.9
C163 C164 C165 119.71(11)
C163 C164 H164 120.1
C165 C164 H164 120.1
C164 C165 C166 120.40(11)
C164 C165 H165 119.8
C166 C165 H165 119.8
C165 C166 C161 120.64(10)
C165 C166 H166 119.7
C161 C166 H166 119.7
C302 C301 H30A 109.5
C302 C301 H30B 109.5
H30A C301 H30B 109.5
C302 C301 H30C 109.5
H30A C301 H30C 109.5
H30B C301 H30C 109.5
O1 C302 C301 118.5(2)
O1 C302 H30D 107.7
C301 C302 H30D 107.7
O1 C302 H30E 107.7
C301 C302 H30E 107.7
H30D C302 H30E 107.1
C302 O1 C303 116.05(19)
O1 C303 C304 111.7(2)
O1 C303 H30F 109.3
C304 C303 H30F 109.3
O1 C303 H30G 109.3
C304 C303 H30G 109.3
H30F C303 H30G 107.9
C303 C304 H30H 109.5
C303 C304 H30I 109.5
H30H C304 H30I 109.5
C303 C304 H30J 109.5
H30H C304 H30J 109.5
H30I C304 H30J 109.5
C312 C311 H31A 109.5
C312 C311 H31B 109.5
H31A C311 H31B 109.5
C312 C311 H31C 109.4
H31A C311 H31C 109.5
H31B C311 H31C 109.5
O1A C312 C311 127.1(5)
O1A C312 H31D 105.6
C311 C312 H31D 105.6
O1A C312 H31E 105.5
C311 C312 H31E 105.5
H31D C312 H31E 106.1
C312 O1A C313 164.6(4)
O1A C313 C314 114.6(4)
O1A C313 H31F 108.6
C314 C313 H31F 108.6
O1A C313 H31G 108.6
C314 C313 H31G 108.6
H31F C313 H31G 107.6
C313 C314 H31H 109.5
C313 C314 H31I 109.5
H31H C314 H31I 109.5
C313 C314 H31J 109.5
H31H C314 H31J 109.5
H31I C314 H31J 109.5
C402 C401 H40A 109.5
C402 C401 H40B 109.5
H40A C401 H40B 109.5
C402 C401 H40C 109.5
H40A C401 H40C 109.5
H40B C401 H40C 109.5
O2 C402 C401 111.0(2)
O2 C402 H40D 109.4
C401 C402 H40D 109.4
O2 C402 H40E 109.4
C401 C402 H40E 109.4
H40D C402 H40E 108.0
C402 O2 C403 116.85(19)
C404 C403 O2 108.34(18)
C404 C403 H40F 110.0
O2 C403 H40F 110.0
C404 C403 H40G 110.0
O2 C403 H40G 110.0
H40F C403 H40G 108.4
C403 C404 H40H 109.5
C403 C404 H40I 109.5
H40H C404 H40I 109.5
C403 C404 H40J 109.5
H40H C404 H40J 109.5
H40I C404 H40J 109.5
C412 C411 H41A 109.5
C412 C411 H41B 109.5
H41A C411 H41B 109.5
C412 C411 H41C 109.5
H41A C411 H41C 109.5
H41B C411 H41C 109.5
C411 C412 O2A 109.8(4)
C411 C412 H41D 109.7
O2A C412 H41D 109.7
C411 C412 H41E 109.7
O2A C412 H41E 109.7
H41D C412 H41E 108.2
C413 O2A C412 133.6(5)
O2A C413 C414 122.2(5)
O2A C413 H41F 106.8
C414 C413 H41F 106.8
O2A C413 H41G 106.8
C414 C413 H41G 106.8
H41F C413 H41G 106.6
C413 C414 H41H 109.5
C413 C414 H41I 109.5
H41H C414 H41I 109.5
C413 C414 H41J 109.5
H41H C414 H41J 109.5
H41I C414 H41J 109.5
Cl1 C201 Cl2 126.7(3)
Cl1 C201 H20A 105.6
Cl2 C201 H20A 105.6
Cl1 C201 H20B 105.6
Cl2 C201 H20B 105.6
H20A C201 H20B 106.1
Cl2A C202 Cl1A 116.13(17)
Cl2A C202 H20C 108.2
Cl1A C202 H20C 108.3
Cl2A C202 H20D 108.3
Cl1A C202 H20D 108.3
H20C C202 H20D 107.4

loop_
_geom_bond_atom_site_label_1
_geom_bond_atom_site_label_2
_geom_bond_distance
Ru1 P3 2.2567(3)
Ru1 P4 2.2700(3)
Ru1 P2 2.3404(3)
Ru1 P1 2.3522(3)
Ru1 Si1 2.3783(3)
Ru2 P8 2.2525(3)
Ru2 P7 2.2681(3)
Ru2 P5 2.3225(3)
Ru2 P6 2.3567(3)
Ru2 Si2 2.3733(3)
Si1 C7 1.8842(11)
Si1 C1 1.8871(11)
Si1 C13 1.9049(10)
Si2 C107 1.8883(10)
Si2 C101 1.8901(10)
Si2 C113 1.8940(9)
P1 C19 1.8332(10)
P1 C6 1.8481(11)
P1 C25 1.8517(10)
P2 C12 1.8420(10)
P2 C31 1.8476(10)
P2 C37 1.8556(10)
P3 C18 1.8332(10)
P3 C43 1.8409(11)
P3 C49 1.8483(10)
P4 C61 1.8270(11)
P4 C55 1.8330(11)
P5 C125 1.8392(10)
P5 C106 1.8474(10)
P5 C119 1.8493(10)
P6 C131 1.8273(10)
P6 C137 1.8502(10)
P6 C112 1.8539(10)
P7 C149 1.8364(11)
P7 C118 1.8484(10)
P7 C143 1.8486(11)
P8 C161 1.8330(10)
P8 C155 1.8396(10)
C1 C6 1.4016(15)
C1 C2 1.4075(15)
C2 C3 1.3990(17)
C2 H2 0.9500
C3 C4 1.3828(18)
C3 H3 0.9500
C4 C5 1.3827(18)
C4 H4 0.9500
C5 C6 1.4002(16)
C5 H5 0.9500
C7 C8 1.4063(15)
C7 C12 1.4108(14)
C8 C9 1.3904(17)
C8 H8 0.9500
C9 C10 1.3924(17)
C9 H9 0.9500
C10 C11 1.3790(16)
C10 H10 0.9500
C11 C12 1.4015(15)
C11 H11 0.9500
C13 C14 1.4024(14)
C13 C18 1.4061(14)
C14 C15 1.3972(14)
C14 H14 0.9500
C15 C16 1.3797(17)
C15 H15 0.9500
C16 C17 1.3845(15)
C16 H16 0.9500
C17 C18 1.4050(14)
C17 H17 0.9500
C19 C24 1.4037(16)
C19 C20 1.4108(15)
C20 C21 1.3866(17)
C21 C22 1.388(2)
C21 H21 0.9500
C22 C23 1.3789(18)
C22 H22 0.9500
C23 C24 1.3892(17)
C23 H23 0.9500
C24 H24 0.9500
C25 C30 1.3992(18)
C25 C26 1.4042(15)
C26 C27 1.3918(15)
C26 H26 0.9500
C27 C28 1.3886(19)
C27 H27 0.9500
C28 C29 1.385(2)
C28 H28 0.9500
C29 C30 1.3911(18)
C29 H29 0.9500
C30 H30 0.9500
C31 C32 1.3881(14)
C31 C36 1.4072(14)
C32 C33 1.3969(14)
C32 H32 0.9500
C33 C34 1.3867(15)
C33 H33 0.9500
C34 C35 1.3868(16)
C34 H34 0.9500
C35 C36 1.3927(15)
C35 H35 0.9500
C36 H36 0.9500
C37 C38 1.3828(15)
C37 C42 1.3857(14)
C38 C39 1.3980(17)
C38 H38 0.9500
C39 C40 1.3722(16)
C39 H39 0.9500
C40 C41 1.3671(17)
C40 H40 0.9500
C41 C42 1.4070(17)
C41 H41 0.9500
C42 H42 0.9500
C43 C44 1.3921(15)
C43 C48 1.4100(16)
C44 C45 1.3979(18)
C44 H44 0.9500
C45 C46 1.3673(19)
C45 H45 0.9500
C46 C47 1.3990(18)
C46 H46 0.9500
C47 C48 1.3968(17)
C47 H47 0.9500
C48 H48 0.9500
C49 C50 1.3826(15)
C49 C54 1.4047(16)
C50 C51 1.3918(16)
C50 H50 0.9500
C51 C52 1.3712(18)
C51 H51 0.9500
C52 C53 1.3770(19)
C52 H52 0.9500
C53 C54 1.4037(17)
C53 H53 0.9500
C54 H54 0.9500
C55 C60 1.3961(15)
C55 C56 1.4131(14)
C56 C57 1.3868(16)
C56 H56 0.9500
C57 C58 1.3838(18)
C57 H57 0.9500
C58 C59 1.3814(17)
C58 H58 0.9500
C59 C60 1.4011(17)
C59 H59 0.9500
C60 H60 0.9500
C61 C66 1.3968(15)
C61 C62 1.4015(15)
C62 C63 1.3942(17)
C62 H62 0.9500
C63 C64 1.3787(17)
C63 H63 0.9500
C64 C65 1.3803(17)
C64 H64 0.9500
C65 C66 1.3900(18)
C65 H65 0.9500
C66 H66 0.9500
C101 C106 1.4011(14)
C101 C102 1.4061(14)
C102 C103 1.3836(16)
C102 H102 0.9500
C103 C104 1.3796(17)
C103 H103 0.9500
C104 C105 1.3972(16)
C104 H104 0.9500
C105 C106 1.4047(15)
C105 H105 0.9500
C107 C112 1.3987(14)
C107 C108 1.4077(14)
C108 C109 1.3882(16)
C108 H108 0.9500
C109 C110 1.3855(16)
C109 H109 0.9500
C110 C111 1.3862(16)
C110 H110 0.9500
C111 C112 1.4107(15)
C111 H111 0.9500
C113 C114 1.4051(14)
C113 C118 1.4062(14)
C114 C115 1.3937(15)
C114 H114 0.9500
C115 C116 1.3761(17)
C115 H115 0.9500
C116 C117 1.3921(15)
C116 H116 0.9500
C117 C118 1.4010(14)
C117 H117 0.9500
C119 C120 1.3948(15)
C119 C124 1.3957(13)
C120 C121 1.3930(15)
C120 H120 0.9500
C121 C122 1.3942(16)
C121 H121 0.9500
C122 C123 1.3869(16)
C122 H122 0.9500
C123 C124 1.3955(15)
C123 H123 0.9500
C124 H124 0.9500
C125 C126 1.3816(14)
C125 C130 1.4069(14)
C126 C127 1.3991(15)
C126 H126 0.9500
C127 C128 1.3824(15)
C127 H127 0.9500
C128 C129 1.3875(16)
C128 H128 0.9500
C129 C130 1.3945(16)
C129 H129 0.9500
C130 H130 0.9500
C131 C132 1.4024(14)
C131 C136 1.4076(15)
C132 C133 1.3841(17)
C132 H132 0.9500
C133 C134 1.3873(19)
C133 H133 0.9500
C134 C135 1.3825(17)
C134 H134 0.9500
C135 C136 1.3848(16)
C135 H135 0.9500
C136 H136 0.9500
C137 C138 1.3954(15)
C137 C142 1.4013(14)
C138 C139 1.3972(15)
C138 H138 0.9500
C139 C140 1.3773(17)
C139 H139 0.9500
C140 C141 1.3836(17)
C140 H140 0.9500
C141 C142 1.3954(14)
C141 H141 0.9500
C142 H142 0.9500
C143 C144 1.3843(15)
C143 C148 1.4080(15)
C144 C145 1.4013(15)
C144 H144 0.9500
C145 C146 1.3801(17)
C145 H145 0.9500
C146 C147 1.3923(18)
C146 H146 0.9500
C147 C148 1.3893(17)
C147 H147 0.9500
C148 H148 0.9500
C149 C154 1.4008(15)
C149 C150 1.4014(15)
C150 C151 1.3891(17)
C150 H150 0.9500
C151 C152 1.3841(18)
C151 H151 0.9500
C152 C153 1.3854(19)
C152 H152 0.9500
C153 C154 1.3914(16)
C153 H153 0.9500
C154 H154 0.9500
C155 C160 1.3955(14)
C155 C156 1.3995(14)
C156 C157 1.3932(16)
C156 H156 0.9500
C157 C158 1.3803(16)
C157 H157 0.9500
C158 C159 1.3755(17)
C158 H158 0.9500
C159 C160 1.3954(16)
C159 H159 0.9500
C160 H160 0.9500
C161 C162 1.3898(14)
C161 C166 1.4044(15)
C162 C163 1.3898(16)
C162 H162 0.9500
C163 C164 1.3778(17)
C163 H163 0.9500
C164 C165 1.3801(16)
C164 H164 0.9500
C165 C166 1.3916(17)
C165 H165 0.9500
C166 H166 0.9500
C301 C302 1.383(3)
C301 H30A 0.9800
C301 H30B 0.9800
C301 H30C 0.9800
C302 O1 1.380(3)
C302 H30D 0.9900
C302 H30E 0.9900
O1 C303 1.426(3)
C303 C304 1.440(4)
C303 H30F 0.9900
C303 H30G 0.9900
C304 H30H 0.9800
C304 H30I 0.9800
C304 H30J 0.9800
C311 C312 1.397(6)
C311 H31A 0.9800
C311 H31B 0.9800
C311 H31C 0.9800
C312 O1A 1.373(5)
C312 H31D 0.9900
C312 H31E 0.9900
O1A C313 1.382(5)
C313 C314 1.440(5)
C313 H31F 0.9900
C313 H31G 0.9900
C314 H31H 0.9800
C314 H31I 0.9800
C314 H31J 0.9800
C401 C402 1.438(4)
C401 H40A 0.9800
C401 H40B 0.9800
C401 H40C 0.9800
C402 O2 1.357(3)
C402 H40D 0.9900
C402 H40E 0.9900
O2 C403 1.467(3)
C403 C404 1.402(3)
C403 H40F 0.9900
C403 H40G 0.9900
C404 H40H 0.9800
C404 H40I 0.9800
C404 H40J 0.9800
C411 C412 1.442(7)
C411 H41A 0.9800
C411 H41B 0.9800
C411 H41C 0.9800
C412 O2A 1.445(6)
C412 H41D 0.9900
C412 H41E 0.9900
O2A C413 1.401(5)
C413 C414 1.416(6)
C413 H41F 0.9900
C413 H41G 0.9900
C414 H41H 0.9800
C414 H41I 0.9800
C414 H41J 0.9800
Cl1 C201 1.621(4)
Cl2 C201 1.650(4)
C201 H20A 0.9900
C201 H20B 0.9900
Cl1A C202 1.724(3)
Cl2A C202 1.708(3)
C202 H20C 0.9900
C202 H20D 0.9900
